data_2209505
loop_
_publ_author_name
'Chu-Yi Yu'
'Sheng-Jiao Yan'
'Zhi-Tang Huang'

_publ_section_title
;
 1-(4-Chlorophenyl)-2-(imidazolidin-2-ylidene)ethanone
;
_journal_coeditor_code HB2059
_journal_issue 7
_journal_name_full 'Acta Crystallographica Section E'
_journal_page_first o2655
_journal_page_last o2656
_journal_paper_doi 10.1107/S1600536806019805
_journal_volume 62
_journal_year 2006
_chemical_formula_iupac 'C11 H11 Cl N2 O'
_chemical_formula_moiety 'C11 H11 Cl N2 O'
_chemical_formula_sum 'C11 H11 Cl N2 O'
_chemical_formula_weight 222.67
_chemical_melting_point 511
_chemical_name_common 2-(4-chlorobenzoylmethylene)-imidazolidine
_chemical_name_systematic
;
1-(4-Chlorophenyl)-2-(imidazolidin-2-ylidene)ethanone
;
_space_group_IT_number 4
_symmetry_cell_setting monoclinic
_symmetry_space_group_name_Hall 'P 2yb'
_symmetry_space_group_name_H-M 'P 1 21 1'
_atom_sites_solution_hydrogens geom
_atom_sites_solution_primary direct
_atom_sites_solution_secondary difmap
_cell_angle_alpha 90.00
_cell_angle_beta 94.981(4)
_cell_angle_gamma 90.00
_cell_formula_units_Z 2
_cell_length_a 6.5657(17)
_cell_length_b 6.976(2)
_cell_length_c 11.602(3)
_cell_measurement_reflns_used 1409
_cell_measurement_temperature 294(2)
_cell_measurement_theta_max 26.21
_cell_measurement_theta_min 3.11
_cell_volume 529.4(2)
_computing_cell_refinement 'SAINT (Bruker, 2002)'
_computing_data_collection 'SMART (Bruker, 2002)'
_computing_data_reduction SAINT
_computing_molecular_graphics 'SHELXTL (Bruker, 2002)'
_computing_publication_material SHELXTL
_computing_structure_refinement 'SHELXL97 (Sheldrick, 1997)'
_computing_structure_solution 'SHELXS97 (Sheldrick, 1997)'
_diffrn_ambient_temperature 294(2)
_diffrn_measured_fraction_theta_full 0.993
_diffrn_measured_fraction_theta_max 0.993
_diffrn_measurement_device_type 'Bruker SMART CCD'
_diffrn_measurement_method \w
_diffrn_radiation_monochromator graphite
_diffrn_radiation_source 'fine-focus sealed tube'
_diffrn_radiation_type MoK\a
_diffrn_radiation_wavelength 0.71073
_diffrn_reflns_av_R_equivalents 0.0197
_diffrn_reflns_av_sigmaI/netI 0.0355
_diffrn_reflns_limit_h_max 8
_diffrn_reflns_limit_h_min -8
_diffrn_reflns_limit_k_max 8
_diffrn_reflns_limit_k_min -7
_diffrn_reflns_limit_l_max 8
_diffrn_reflns_limit_l_min -14
_diffrn_reflns_number 3013
_diffrn_reflns_theta_full 26.54
_diffrn_reflns_theta_max 26.54
_diffrn_reflns_theta_min 1.76
_diffrn_standards_decay_% 0
_exptl_absorpt_coefficient_mu 0.334
_exptl_absorpt_correction_T_max 0.949
_exptl_absorpt_correction_T_min 0.924
_exptl_absorpt_correction_type multi-scan
_exptl_absorpt_process_details '(SADABS; Bruker, 2002)'
_exptl_crystal_colour colorless
_exptl_crystal_density_diffrn 1.397
_exptl_crystal_density_method 'not measured'
_exptl_crystal_description prism
_exptl_crystal_F_000 232
_exptl_crystal_size_max 0.24
_exptl_crystal_size_mid 0.18
_exptl_crystal_size_min 0.16
_refine_diff_density_max 0.183
_refine_diff_density_min -0.199
_refine_ls_abs_structure_details 'Flack (1983), 804 Friedel pairs'
_refine_ls_abs_structure_Flack 0.35(9)
_refine_ls_extinction_coef 0.040(6)
_refine_ls_extinction_expression Fc^*^=kFc[1+0.001xFc^2^\l^3^/sin(2\q)]^-1/4^
_refine_ls_extinction_method SHELXL97
_refine_ls_goodness_of_fit_ref 1.050
_refine_ls_hydrogen_treatment mixed
_refine_ls_matrix_type full
_refine_ls_number_parameters 146
_refine_ls_number_reflns 1996
_refine_ls_number_restraints 1
_refine_ls_restrained_S_all 1.050
_refine_ls_R_factor_all 0.0474
_refine_ls_R_factor_gt 0.0358
_refine_ls_shift/su_max 0.001
_refine_ls_shift/su_mean 0.000
_refine_ls_structure_factor_coef Fsqd
_refine_ls_weighting_details 'calc w=1/[\s^2^(Fo^2^)+(0.0486P)^2^+0.064P] where P=(Fo^2^+2Fc^2^)/3'
_refine_ls_weighting_scheme calc
_refine_ls_wR_factor_gt 0.0884
_refine_ls_wR_factor_ref 0.0954
_reflns_number_gt 1676
_reflns_number_total 1996
_reflns_threshold_expression I>2\s(I)
_cod_data_source_file hb2059.cif
_cod_data_source_block I
_cod_depositor_comments
;
The following automatic conversions were performed:
'_symmetry_cell_setting' value 'Monoclinic' changed to 'monoclinic'
according to '/home/saulius/struct/CIF-dictionaries/cif_core.dic'
dictionary named 'cif_core.dic' version 2.4.1 from 2010-06-29.

Automatic conversion script
Id: cif_fix_enum 1527 2010-12-29 10:47:43Z saulius 

The following automatic conversions were performed:

'_symmetry_cell_setting' value 'Monoclinic' changed to 'monoclinic'
according to /home/saulius/struct/CIF-dictionaries/cif_core.dic
dictionary named 'cif_core.dic' version 2.4.1 from 2010-06-29.

Automatic conversion script
Id: cif_fix_values 1715 2011-07-08 13:25:40Z adriana 
;
_cod_original_sg_symbol_H-M 'P 21'
_cod_database_code 2209505
_cod_database_fobs_code 2209505

loop_
_symmetry_equiv_pos_as_xyz
'x, y, z'
'-x, y+1/2, -z'

loop_
_atom_site_type_symbol
_atom_site_label
_atom_site_fract_x
_atom_site_fract_y
_atom_site_fract_z
_atom_site_U_iso_or_equiv
_atom_site_adp_type
_atom_site_calc_flag
_atom_site_refinement_flags
_atom_site_occupancy
Cl Cl1 0.88618(11) 0.72632(13) -0.23600(5) 0.0698(3) Uani d . 1
N N1 0.4995(3) 0.7641(4) 0.48199(15) 0.0451(5) Uani d . 1
N N2 0.1841(3) 0.7930(5) 0.41534(18) 0.0632(9) Uani d . 1
O O1 0.7841(2) 0.7512(4) 0.32938(12) 0.0565(5) Uani d . 1
C C1 0.3939(4) 0.7716(4) 0.58667(18) 0.0459(6) Uani d . 1
H H1A 0.4286 0.8868 0.6308 0.055 Uiso calc R 1
H H1B 0.4248 0.6602 0.6351 0.055 Uiso calc R 1
C C2 0.1707(3) 0.7729(5) 0.53831(18) 0.0505(7) Uani d . 1
H H2A 0.1030 0.6542 0.5560 0.061 Uiso calc R 1
H H2B 0.0975 0.8796 0.5689 0.061 Uiso calc R 1
C C3 0.3755(3) 0.7778(4) 0.38634(17) 0.0359(5) Uani d . 1
C C4 0.4355(3) 0.7787(4) 0.27344(16) 0.0370(6) Uani d . 1
H H4 0.3358 0.7884 0.2117 0.044 Uiso calc R 1
C C5 0.6390(3) 0.7654(4) 0.25089(16) 0.0350(5) Uani d . 1
C C6 0.6934(3) 0.7590(4) 0.12747(17) 0.0333(5) Uani d . 1
C C7 0.5692(4) 0.8305(4) 0.0349(2) 0.0400(6) Uani d . 1
H H7 0.4447 0.8862 0.0482 0.048 Uiso calc R 1
C C8 0.6264(4) 0.8209(4) -0.0773(2) 0.0463(6) Uani d . 1
H H8 0.5415 0.8698 -0.1387 0.056 Uiso calc R 1
C C9 0.8112(3) 0.7377(5) -0.09638(17) 0.0438(6) Uani d . 1
C C10 0.9370(4) 0.6655(4) -0.0065(2) 0.0483(7) Uani d . 1
H H10 1.0611 0.6095 -0.0204 0.058 Uiso calc R 1
C C11 0.8788(4) 0.6762(4) 0.1048(2) 0.0430(6) Uani d . 1
H H11 0.9649 0.6274 0.1657 0.052 Uiso calc R 1
H H1 0.611(4) 0.760(6) 0.476(2) 0.060(9) Uiso d . 1
H H2 0.089(4) 0.791(4) 0.371(2) 0.053(9) Uiso d . 1

loop_
_atom_site_aniso_label
_atom_site_aniso_U_11
_atom_site_aniso_U_22
_atom_site_aniso_U_33
_atom_site_aniso_U_12
_atom_site_aniso_U_13
_atom_site_aniso_U_23
Cl1 0.0832(5) 0.0871(6) 0.0437(3) -0.0124(5) 0.0323(3) -0.0115(4)
N1 0.0342(10) 0.0697(16) 0.0312(9) 0.0019(13) 0.0021(8) -0.0005(10)
N2 0.0276(10) 0.132(3) 0.0309(10) 0.0048(14) 0.0070(8) 0.0062(13)
O1 0.0263(7) 0.1049(17) 0.0381(8) 0.0026(12) 0.0017(6) 0.0061(11)
C1 0.0586(14) 0.0491(17) 0.0304(10) 0.0020(14) 0.0073(9) 0.0037(11)
C2 0.0457(13) 0.072(2) 0.0363(11) -0.0018(15) 0.0145(10) -0.0013(13)
C3 0.0303(10) 0.0442(16) 0.0334(10) -0.0003(11) 0.0029(8) -0.0001(10)
C4 0.0271(10) 0.0566(17) 0.0270(10) -0.0012(12) 0.0016(7) -0.0001(10)
C5 0.0343(11) 0.0369(14) 0.0343(10) -0.0005(12) 0.0060(8) 0.0003(10)
C6 0.0312(10) 0.0350(13) 0.0346(10) -0.0009(11) 0.0088(7) 0.0011(10)
C7 0.0376(12) 0.0429(15) 0.0406(12) 0.0062(10) 0.0099(10) 0.0014(10)
C8 0.0538(14) 0.0493(17) 0.0366(12) 0.0002(12) 0.0087(11) 0.0055(10)
C9 0.0558(14) 0.0430(15) 0.0355(11) -0.0065(16) 0.0207(10) -0.0044(13)
C10 0.0408(13) 0.0530(18) 0.0542(15) 0.0044(12) 0.0215(11) -0.0022(12)
C11 0.0378(12) 0.0471(17) 0.0453(13) 0.0066(11) 0.0106(10) 0.0056(11)

loop_
_atom_type_symbol
_atom_type_description
_atom_type_scat_dispersion_real
_atom_type_scat_dispersion_imag
_atom_type_scat_source
C C 0.0033 0.0016 'International Tables Vol C Tables 4.2.6.8 and 6.1.1.4'
H H 0.0000 0.0000 'International Tables Vol C Tables 4.2.6.8 and 6.1.1.4'
N N 0.0061 0.0033 'International Tables Vol C Tables 4.2.6.8 and 6.1.1.4'
O O 0.0106 0.0060 'International Tables Vol C Tables 4.2.6.8 and 6.1.1.4'
Cl Cl 0.1484 0.1585 'International Tables Vol C Tables 4.2.6.8 and 6.1.1.4'

loop_
_geom_angle_atom_site_label_1
_geom_angle_atom_site_label_2
_geom_angle_atom_site_label_3
_geom_angle
C3 N1 C1 113.33(19)
C3 N1 H1 117(2)
C1 N1 H1 129(2)
C3 N2 C2 112.43(19)
C3 N2 H2 123.6(19)
C2 N2 H2 122.7(19)
N1 C1 C2 101.90(16)
N1 C1 H1A 111.4
C2 C1 H1A 111.4
N1 C1 H1B 111.4
C2 C1 H1B 111.4
H1A C1 H1B 109.3
N2 C2 C1 103.01(17)
N2 C2 H2A 111.2
C1 C2 H2A 111.2
N2 C2 H2B 111.2
C1 C2 H2B 111.2
H2A C2 H2B 109.1
N1 C3 N2 108.61(19)
N1 C3 C4 125.66(19)
N2 C3 C4 125.72(18)
C5 C4 C3 122.02(17)
C5 C4 H4 119.0
C3 C4 H4 119.0
O1 C5 C4 123.23(17)
O1 C5 C6 117.16(16)
C4 C5 C6 119.56(16)
C7 C6 C11 117.9(2)
C7 C6 C5 123.69(18)
C11 C6 C5 118.36(18)
C6 C7 C8 121.5(2)
C6 C7 H7 119.3
C8 C7 H7 119.3
C9 C8 C7 118.9(2)
C9 C8 H8 120.5
C7 C8 H8 120.5
C10 C9 C8 120.90(19)
C10 C9 Cl1 119.53(18)
C8 C9 Cl1 119.56(19)
C9 C10 C11 119.7(2)
C9 C10 H10 120.2
C11 C10 H10 120.2
C10 C11 C6 121.1(2)
C10 C11 H11 119.5
C6 C11 H11 119.5

loop_
_geom_bond_atom_site_label_1
_geom_bond_atom_site_label_2
_geom_bond_distance
_geom_bond_publ_flag
C3 C4 1.400(3) y
C4 C5 1.387(3) y
C3 N1 1.322(3) y
C3 N2 1.333(3) y
C5 O1 1.263(2) y
Cl1 C9 1.7354(19) ?
N1 C1 1.451(3) ?
N1 H1 0.74(3) ?
N2 C2 1.444(3) ?
N2 H2 0.78(3) ?
C1 C2 1.523(3) ?
C1 H1A 0.9700 ?
C1 H1B 0.9700 ?
C2 H2A 0.9700 ?
C2 H2B 0.9700 ?
C4 H4 0.9300 ?
C5 C6 1.506(3) ?
C6 C7 1.384(3) ?
C6 C11 1.393(3) ?
C7 C8 1.387(3) ?
C7 H7 0.9300 ?
C8 C9 1.380(4) ?
C8 H8 0.9300 ?
C9 C10 1.368(4) ?
C10 C11 1.380(3) ?
C10 H10 0.9300 ?
C11 H11 0.9300 ?

loop_
_geom_hbond_atom_site_label_D
_geom_hbond_atom_site_label_H
_geom_hbond_atom_site_label_A
_geom_hbond_site_symmetry_A
_geom_hbond_distance_DH
_geom_hbond_distance_HA
_geom_hbond_distance_DA
_geom_hbond_angle_DHA
N1 H1 O1 . 0.74(3) 2.12(3) 2.685(3) 133(3)
N2 H2 O1 1_455 0.78(3) 2.04(3) 2.743(3) 152(3)

loop_
_geom_torsion_atom_site_label_1
_geom_torsion_atom_site_label_2
_geom_torsion_atom_site_label_3
_geom_torsion_atom_site_label_4
_geom_torsion
C3 N1 C1 C2 5.5(3)
C3 N2 C2 C1 8.3(4)
N1 C1 C2 N2 -7.7(3)
C1 N1 C3 N2 -0.6(3)
C1 N1 C3 C4 178.6(2)
C2 N2 C3 N1 -5.1(4)
C2 N2 C3 C4 175.6(3)
N1 C3 C4 C5 -0.3(4)
N2 C3 C4 C5 178.9(3)
C3 C4 C5 O1 0.2(4)
C3 C4 C5 C6 177.5(2)
O1 C5 C6 C7 -159.0(3)
C4 C5 C6 C7 23.5(4)
O1 C5 C6 C11 21.1(3)
C4 C5 C6 C11 -156.3(3)
C11 C6 C7 C8 -0.1(4)
C5 C6 C7 C8 -179.9(2)
C6 C7 C8 C9 0.1(4)
C7 C8 C9 C10 -0.1(4)
C7 C8 C9 Cl1 -179.4(2)
C8 C9 C10 C11 -0.1(4)
Cl1 C9 C10 C11 179.3(2)
C9 C10 C11 C6 0.2(4)
C7 C6 C11 C10 -0.1(4)
C5 C6 C11 C10 179.8(2)

loop_
_cod_related_entry_id
_cod_related_entry_database
_cod_related_entry_code
1 ChemSpider 319557
